data_4329268
loop_
_publ_author_name
'J\"urgen Bauer'
'R\"udiger Bertermann'
'Holger Braunschweig'
'Katrin Gruss'
'Florian Hupp'
'Thomas Kramer'

_publ_contact_author_address
; Institut fuer Anorganische Chemie
Universitaet Wuerzburg
Am Hubland
97074 Wuerzburg, Germany
;
_publ_contact_author_email H.Braunschweig@mail.uni-wuerzburg.de
_publ_contact_author_fax +49-931-8884623
_publ_contact_author_name 'Prof. Dr. Holger Braunschweig'
_publ_contact_author_phone +49-931-8885260
_publ_section_title
;
 New Metal-Only Lewis Pairs: Elucidating the Electronic Influence of
 N-Heterocyclic Carbenes and Phosphines on the Dative Pt-Al Bond
;
_journal_name_full 'Inorganic Chemistry'
_journal_page_first 5617
_journal_page_last 5626
_journal_paper_doi 10.1021/ic300531b
_journal_volume 51
_journal_year 2012
_chemical_formula_moiety 'C18 H42 Al Br3 P2 Pt'
_chemical_formula_sum 'C18 H42 Al Br3 P2 Pt'
_chemical_formula_weight 782.26
_chemical_name_common
;
?
;
_chemical_name_systematic
; 
?
;
_space_group_IT_number 15
_symmetry_cell_setting monoclinic
_symmetry_space_group_name_Hall '-C 2yc'
_symmetry_space_group_name_H-M 'C 1 2/c 1'
_atom_sites_solution_hydrogens geom
_atom_sites_solution_primary direct
_atom_sites_solution_secondary difmap
_audit_creation_method SHELXL-97
_cell_angle_alpha 90.00
_cell_angle_beta 118.731(3)
_cell_angle_gamma 90.00
_cell_formula_units_Z 8
_cell_length_a 31.4522(17)
_cell_length_b 10.9575(5)
_cell_length_c 17.4716(9)
_cell_measurement_reflns_used 4063
_cell_measurement_temperature 100(2)
_cell_measurement_theta_max 27.17
_cell_measurement_theta_min 2.34
_cell_volume 5280.1(5)
_computing_cell_refinement 'Saint+ ver. 7.68A (Bruker AXS)'
_computing_data_collection 'APEX2 ver. 2010.3 (Bruker AXS)'
_computing_data_reduction 'Saint+ ver. 7.68A (Bruker AXS)'
_computing_molecular_graphics 'XP ver. 5.1 (Bruker AXS, 1998)'
_computing_publication_material 'SHELXL-97 (Sheldrick, 2008)'
_computing_structure_refinement 'SHELXL-97 (Sheldrick, 1997)'
_computing_structure_solution 'SHELXS-97 (Sheldrick, 1990)'
_diffrn_ambient_temperature 100(2)
_diffrn_detector_area_resol_mean 8.333
_diffrn_measured_fraction_theta_full 0.982
_diffrn_measured_fraction_theta_max 0.982
_diffrn_measurement_device_type 'Bruker X8-APEX II'
_diffrn_measurement_method '\f and \w scans'
_diffrn_radiation_monochromator 'multi-layer mirror'
_diffrn_radiation_source 'rotating anode'
_diffrn_radiation_type MoK\a
_diffrn_radiation_wavelength 0.71073
_diffrn_reflns_av_R_equivalents 0.0000
_diffrn_reflns_av_sigmaI/netI 0.0403
_diffrn_reflns_limit_h_max 35
_diffrn_reflns_limit_h_min -40
_diffrn_reflns_limit_k_max 13
_diffrn_reflns_limit_k_min 0
_diffrn_reflns_limit_l_max 22
_diffrn_reflns_limit_l_min 0
_diffrn_reflns_number 6339
_diffrn_reflns_theta_full 26.96
_diffrn_reflns_theta_max 26.96
_diffrn_reflns_theta_min 1.48
_exptl_absorpt_coefficient_mu 10.012
_exptl_absorpt_correction_T_max 0.745431
_exptl_absorpt_correction_T_min 0.412933
_exptl_absorpt_correction_type multi-scan
_exptl_absorpt_process_details 'TwinAbs 2008/3 (Bruker 2008)'
_exptl_crystal_colour yellow
_exptl_crystal_density_diffrn 1.968
_exptl_crystal_description block
_exptl_crystal_F_000 3008
_exptl_crystal_size_max 0.29
_exptl_crystal_size_mid 0.15
_exptl_crystal_size_min 0.08
_refine_diff_density_max 1.381
_refine_diff_density_min -1.336
_refine_diff_density_rms 0.217
_refine_ls_extinction_method none
_refine_ls_goodness_of_fit_ref 1.086
_refine_ls_hydrogen_treatment constr
_refine_ls_matrix_type full
_refine_ls_number_parameters 239
_refine_ls_number_reflns 9534
_refine_ls_number_restraints 0
_refine_ls_restrained_S_all 1.086
_refine_ls_R_factor_all 0.0525
_refine_ls_R_factor_gt 0.0424
_refine_ls_shift/su_max 0.000
_refine_ls_shift/su_mean 0.000
_refine_ls_structure_factor_coef Fsqd
_refine_ls_weighting_details 'calc w=1/[\s^2^(Fo^2^)+(0.0661P)^2^+9.2499P] where P=(Fo^2^+2Fc^2^)/3'
_refine_ls_weighting_scheme calc
_refine_ls_wR_factor_gt 0.1087
_refine_ls_wR_factor_ref 0.1121
_reflns_number_gt 7959
_reflns_number_total 9534
_reflns_threshold_expression >2sigma(I)
_cod_data_source_file ic300531b_si_001_5.cif
_cod_data_source_block 22
_cod_database_code 4329268

loop_
_symmetry_equiv_pos_as_xyz
'x, y, z'
'-x, y, -z+1/2'
'x+1/2, y+1/2, z'
'-x+1/2, y+1/2, -z+1/2'
'-x, -y, -z'
'x, -y, z-1/2'
'-x+1/2, -y+1/2, -z'
'x+1/2, -y+1/2, z-1/2'

loop_
_atom_site_label
_atom_site_type_symbol
_atom_site_fract_x
_atom_site_fract_y
_atom_site_fract_z
_atom_site_U_iso_or_equiv
_atom_site_adp_type
_atom_site_occupancy
_atom_site_symmetry_multiplicity
_atom_site_calc_flag
_atom_site_refinement_flags
Pt1 Pt 0.122619(7) 0.278438(18) 0.034439(14) 0.00854(7) Uani 1 1 d .
P2 P 0.11892(5) 0.48411(13) 0.06316(9) 0.0101(3) Uani 1 1 d .
P1 P 0.12958(5) 0.09439(13) -0.02213(9) 0.0105(3) Uani 1 1 d .
Al1 Al 0.12349(6) 0.19763(16) 0.16094(11) 0.0112(3) Uani 1 1 d .
C30 C 0.1305(2) 0.1309(6) -0.1256(4) 0.0155(12) Uani 1 1 d .
H30 H 0.1325 0.0521 -0.1526 0.019 Uiso 1 1 calc R
C50 C 0.07467(19) 0.5393(5) 0.0983(4) 0.0110(11) Uani 1 1 d .
H50 H 0.0474 0.4791 0.0749 0.013 Uiso 1 1 calc R
C12 C 0.2011(2) -0.0812(6) -0.0080(4) 0.0221(14) Uani 1 1 d .
H12A H 0.2093 -0.0320 -0.0459 0.033 Uiso 1 1 calc R
H12B H 0.1743 -0.1364 -0.0438 0.033 Uiso 1 1 calc R
H12C H 0.2294 -0.1290 0.0322 0.033 Uiso 1 1 calc R
C10 C 0.18571(19) 0.0034(6) 0.0445(4) 0.0138(11) Uani 1 1 d .
H10 H 0.1782 -0.0510 0.0825 0.017 Uiso 1 1 calc R
C52 C 0.0514(2) 0.6656(6) 0.0647(4) 0.0175(13) Uani 1 1 d .
H52A H 0.0255 0.6789 0.0799 0.026 Uiso 1 1 calc R
H52B H 0.0377 0.6689 0.0011 0.026 Uiso 1 1 calc R
H52C H 0.0761 0.7293 0.0916 0.026 Uiso 1 1 calc R
C40 C 0.17851(19) 0.5450(5) 0.1437(4) 0.0152(12) Uani 1 1 d .
H40 H 0.1821 0.5229 0.2021 0.018 Uiso 1 1 calc R
C41 C 0.1821(2) 0.6846(6) 0.1439(4) 0.0213(14) Uani 1 1 d .
H41A H 0.2132 0.7106 0.1924 0.032 Uiso 1 1 calc R
H41B H 0.1556 0.7204 0.1507 0.032 Uiso 1 1 calc R
H41C H 0.1798 0.7120 0.0886 0.032 Uiso 1 1 calc R
C32 C 0.0839(2) 0.1945(6) -0.1896(4) 0.0195(13) Uani 1 1 d .
H32A H 0.0820 0.2746 -0.1662 0.029 Uiso 1 1 calc R
H32B H 0.0560 0.1449 -0.1981 0.029 Uiso 1 1 calc R
H32C H 0.0835 0.2052 -0.2456 0.029 Uiso 1 1 calc R
C42 C 0.2211(2) 0.4819(6) 0.1393(5) 0.0219(14) Uani 1 1 d .
H42A H 0.2211 0.5052 0.0851 0.033 Uiso 1 1 calc R
H42B H 0.2177 0.3932 0.1406 0.033 Uiso 1 1 calc R
H42C H 0.2518 0.5073 0.1894 0.033 Uiso 1 1 calc R
C11 C 0.2284(2) 0.0858(6) 0.1072(4) 0.0239(15) Uani 1 1 d .
H11A H 0.2566 0.0349 0.1435 0.036 Uiso 1 1 calc R
H11B H 0.2189 0.1319 0.1446 0.036 Uiso 1 1 calc R
H11C H 0.2367 0.1426 0.0731 0.036 Uiso 1 1 calc R
C60 C 0.0994(2) 0.5662(6) -0.0416(4) 0.0168(12) Uani 1 1 d .
H60 H 0.0956 0.6543 -0.0312 0.020 Uiso 1 1 calc R
C51 C 0.0965(2) 0.5366(6) 0.1978(4) 0.0159(12) Uani 1 1 d .
H51A H 0.1193 0.6045 0.2234 0.024 Uiso 1 1 calc R
H51B H 0.1136 0.4592 0.2204 0.024 Uiso 1 1 calc R
H51C H 0.0705 0.5443 0.2132 0.024 Uiso 1 1 calc R
C61 C 0.0502(2) 0.5199(6) -0.1101(4) 0.0227(14) Uani 1 1 d .
H61A H 0.0397 0.5654 -0.1644 0.034 Uiso 1 1 calc R
H61B H 0.0265 0.5313 -0.0893 0.034 Uiso 1 1 calc R
H61C H 0.0525 0.4329 -0.1206 0.034 Uiso 1 1 calc R
C62 C 0.1363(2) 0.5582(6) -0.0757(4) 0.0225(14) Uani 1 1 d .
H62A H 0.1431 0.4724 -0.0814 0.034 Uiso 1 1 calc R
H62B H 0.1665 0.5991 -0.0345 0.034 Uiso 1 1 calc R
H62C H 0.1229 0.5982 -0.1328 0.034 Uiso 1 1 calc R
C20 C 0.0787(2) -0.0144(6) -0.0535(4) 0.0144(12) Uani 1 1 d .
H20 H 0.0883 -0.0689 -0.0019 0.017 Uiso 1 1 calc R
C22 C 0.0693(2) -0.0993(6) -0.1305(4) 0.0206(13) Uani 1 1 d .
H22A H 0.0447 -0.1599 -0.1380 0.031 Uiso 1 1 calc R
H22B H 0.0994 -0.1410 -0.1185 0.031 Uiso 1 1 calc R
H22C H 0.0578 -0.0508 -0.1840 0.031 Uiso 1 1 calc R
C21 C 0.0323(2) 0.0493(6) -0.0685(5) 0.0234(14) Uani 1 1 d .
H21A H 0.0213 0.1045 -0.1186 0.035 Uiso 1 1 calc R
H21B H 0.0385 0.0961 -0.0164 0.035 Uiso 1 1 calc R
H21C H 0.0071 -0.0119 -0.0802 0.035 Uiso 1 1 calc R
Br2 Br 0.18833(2) 0.27495(5) 0.28597(4) 0.01584(13) Uani 1 1 d .
Br3 Br 0.05191(2) 0.24149(6) 0.16221(4) 0.01597(13) Uani 1 1 d .
Br1 Br 0.13082(2) -0.01245(5) 0.18197(4) 0.01851(14) Uani 1 1 d .
C31 C 0.1744(2) 0.2065(6) -0.1085(4) 0.0198(13) Uani 1 1 d .
H31A H 0.1729 0.2279 -0.1642 0.030 Uiso 1 1 calc R
H31B H 0.2039 0.1594 -0.0730 0.030 Uiso 1 1 calc R
H31C H 0.1748 0.2812 -0.0774 0.030 Uiso 1 1 calc R

loop_
_atom_site_aniso_label
_atom_site_aniso_U_11
_atom_site_aniso_U_22
_atom_site_aniso_U_33
_atom_site_aniso_U_23
_atom_site_aniso_U_13
_atom_site_aniso_U_12
Pt1 0.01057(11) 0.00749(12) 0.00772(12) -0.00021(8) 0.00454(9) -0.00069(8)
P2 0.0108(6) 0.0092(7) 0.0101(7) -0.0003(5) 0.0048(6) 0.0003(5)
P1 0.0136(7) 0.0084(7) 0.0100(7) -0.0004(5) 0.0060(6) -0.0010(5)
Al1 0.0129(8) 0.0111(8) 0.0088(8) 0.0012(6) 0.0046(7) -0.0001(6)
C30 0.023(3) 0.016(3) 0.013(3) 0.002(2) 0.013(3) 0.001(2)
C50 0.009(2) 0.011(3) 0.014(3) 0.000(2) 0.006(2) 0.003(2)
C12 0.023(3) 0.025(4) 0.022(3) 0.000(3) 0.013(3) 0.007(3)
C10 0.013(3) 0.014(3) 0.013(3) 0.004(2) 0.005(2) 0.003(2)
C52 0.017(3) 0.018(3) 0.018(3) 0.002(3) 0.009(2) 0.005(2)
C40 0.010(2) 0.017(3) 0.017(3) -0.001(2) 0.005(2) 0.000(2)
C41 0.017(3) 0.016(3) 0.028(4) -0.004(3) 0.008(3) -0.007(2)
C32 0.028(3) 0.016(3) 0.018(3) 0.006(3) 0.013(3) 0.002(3)
C42 0.012(3) 0.023(3) 0.032(4) -0.002(3) 0.011(3) 0.000(2)
C11 0.014(3) 0.025(4) 0.023(4) -0.002(3) 0.002(3) 0.002(3)
C60 0.026(3) 0.012(3) 0.013(3) 0.005(2) 0.010(3) 0.003(2)
C51 0.023(3) 0.016(3) 0.013(3) 0.000(2) 0.012(3) 0.004(2)
C61 0.021(3) 0.026(4) 0.016(3) 0.001(3) 0.004(3) 0.008(3)
C62 0.040(4) 0.015(3) 0.021(3) 0.001(3) 0.022(3) 0.003(3)
C20 0.017(3) 0.015(3) 0.011(3) -0.005(2) 0.007(2) -0.005(2)
C22 0.021(3) 0.017(3) 0.022(3) -0.009(3) 0.009(3) -0.007(3)
C21 0.020(3) 0.025(4) 0.028(4) -0.010(3) 0.014(3) -0.010(3)
Br2 0.0123(3) 0.0180(3) 0.0119(3) -0.0008(2) 0.0015(2) 0.0008(2)
Br3 0.0121(3) 0.0178(3) 0.0191(3) 0.0027(2) 0.0085(2) -0.0005(2)
Br1 0.0338(3) 0.0104(3) 0.0164(3) 0.0019(2) 0.0161(3) 0.0010(2)
C31 0.020(3) 0.016(3) 0.025(4) 0.002(3) 0.012(3) -0.002(2)

loop_
_atom_type_symbol
_atom_type_description
_atom_type_scat_dispersion_real
_atom_type_scat_dispersion_imag
_atom_type_scat_source
C C 0.0033 0.0016 'International Tables Vol C Tables 4.2.6.8 and 6.1.1.4'
H H 0.0000 0.0000 'International Tables Vol C Tables 4.2.6.8 and 6.1.1.4'
Al Al 0.0645 0.0514 'International Tables Vol C Tables 4.2.6.8 and 6.1.1.4'
P P 0.1023 0.0942 'International Tables Vol C Tables 4.2.6.8 and 6.1.1.4'
Br Br -0.2901 2.4595 'International Tables Vol C Tables 4.2.6.8 and 6.1.1.4'
Pt Pt -1.7033 8.3905 'International Tables Vol C Tables 4.2.6.8 and 6.1.1.4'

loop_
_geom_angle_atom_site_label_1
_geom_angle_atom_site_label_2
_geom_angle_atom_site_label_3
_geom_angle
P1 Pt1 P2 165.28(5)
P1 Pt1 Al1 96.45(6)
P2 Pt1 Al1 98.07(5)
C40 P2 C60 108.1(3)
C40 P2 C50 106.0(3)
C60 P2 C50 102.8(3)
C40 P2 Pt1 112.17(19)
C60 P2 Pt1 106.5(2)
C50 P2 Pt1 120.44(19)
C20 P1 C30 105.3(3)
C20 P1 C10 105.3(3)
C30 P1 C10 105.6(3)
C20 P1 Pt1 116.33(19)
C30 P1 Pt1 106.1(2)
C10 P1 Pt1 117.2(2)
Br3 Al1 Br2 109.56(7)
Br3 Al1 Br1 103.14(7)
Br2 Al1 Br1 103.74(7)
Br3 Al1 Pt1 110.89(7)
Br2 Al1 Pt1 110.68(7)
Br1 Al1 Pt1 118.25(7)
C31 C30 C32 111.1(5)
C31 C30 P1 111.4(4)
C32 C30 P1 110.7(4)
C31 C30 H30 107.8
C32 C30 H30 107.8
P1 C30 H30 107.8
C51 C50 C52 108.7(5)
C51 C50 P2 111.6(4)
C52 C50 P2 117.2(4)
C51 C50 H50 106.2
C52 C50 H50 106.2
P2 C50 H50 106.2
C10 C12 H12A 109.5
C10 C12 H12B 109.5
H12A C12 H12B 109.5
C10 C12 H12C 109.5
H12A C12 H12C 109.5
H12B C12 H12C 109.5
C12 C10 C11 111.0(5)
C12 C10 P1 115.1(4)
C11 C10 P1 111.5(4)
C12 C10 H10 106.2
C11 C10 H10 106.2
P1 C10 H10 106.2
C50 C52 H52A 109.5
C50 C52 H52B 109.5
H52A C52 H52B 109.5
C50 C52 H52C 109.5
H52A C52 H52C 109.5
H52B C52 H52C 109.5
C41 C40 C42 112.4(5)
C41 C40 P2 114.1(4)
C42 C40 P2 112.9(4)
C41 C40 H40 105.5
C42 C40 H40 105.5
P2 C40 H40 105.5
C40 C41 H41A 109.5
C40 C41 H41B 109.5
H41A C41 H41B 109.5
C40 C41 H41C 109.5
H41A C41 H41C 109.5
H41B C41 H41C 109.5
C30 C32 H32A 109.5
C30 C32 H32B 109.5
H32A C32 H32B 109.5
C30 C32 H32C 109.5
H32A C32 H32C 109.5
H32B C32 H32C 109.5
C40 C42 H42A 109.5
C40 C42 H42B 109.5
H42A C42 H42B 109.5
C40 C42 H42C 109.5
H42A C42 H42C 109.5
H42B C42 H42C 109.5
C10 C11 H11A 109.5
C10 C11 H11B 109.5
H11A C11 H11B 109.5
C10 C11 H11C 109.5
H11A C11 H11C 109.5
H11B C11 H11C 109.5
C61 C60 C62 110.4(5)
C61 C60 P2 110.1(4)
C62 C60 P2 113.6(4)
C61 C60 H60 107.5
C62 C60 H60 107.5
P2 C60 H60 107.5
C50 C51 H51A 109.5
C50 C51 H51B 109.5
H51A C51 H51B 109.5
C50 C51 H51C 109.5
H51A C51 H51C 109.5
H51B C51 H51C 109.5
C60 C61 H61A 109.5
C60 C61 H61B 109.5
H61A C61 H61B 109.5
C60 C61 H61C 109.5
H61A C61 H61C 109.5
H61B C61 H61C 109.5
C60 C62 H62A 109.5
C60 C62 H62B 109.5
H62A C62 H62B 109.5
C60 C62 H62C 109.5
H62A C62 H62C 109.5
H62B C62 H62C 109.5
C21 C20 C22 111.0(5)
C21 C20 P1 112.1(4)
C22 C20 P1 115.0(4)
C21 C20 H20 106.0
C22 C20 H20 106.0
P1 C20 H20 106.0
C20 C22 H22A 109.5
C20 C22 H22B 109.5
H22A C22 H22B 109.5
C20 C22 H22C 109.5
H22A C22 H22C 109.5
H22B C22 H22C 109.5
C20 C21 H21A 109.5
C20 C21 H21B 109.5
H21A C21 H21B 109.5
C20 C21 H21C 109.5
H21A C21 H21C 109.5
H21B C21 H21C 109.5
C30 C31 H31A 109.5
C30 C31 H31B 109.5
H31A C31 H31B 109.5
C30 C31 H31C 109.5
H31A C31 H31C 109.5
H31B C31 H31C 109.5

loop_
_geom_bond_atom_site_label_1
_geom_bond_atom_site_label_2
_geom_bond_distance
Pt1 P1 2.3022(14)
Pt1 P2 2.3239(14)
Pt1 Al1 2.3689(17)
P2 C40 1.844(6)
P2 C60 1.859(6)
P2 C50 1.871(6)
P1 C20 1.854(6)
P1 C30 1.864(6)
P1 C10 1.868(6)
Al1 Br3 2.3126(18)
Al1 Br2 2.3165(17)
Al1 Br1 2.3251(18)
C30 C31 1.513(8)
C30 C32 1.520(8)
C30 H30 1.0000
C50 C51 1.532(8)
C50 C52 1.544(8)
C50 H50 1.0000
C12 C10 1.536(8)
C12 H12A 0.9800
C12 H12B 0.9800
C12 H12C 0.9800
C10 C11 1.551(8)
C10 H10 1.0000
C52 H52A 0.9800
C52 H52B 0.9800
C52 H52C 0.9800
C40 C41 1.534(8)
C40 C42 1.543(8)
C40 H40 1.0000
C41 H41A 0.9800
C41 H41B 0.9800
C41 H41C 0.9800
C32 H32A 0.9800
C32 H32B 0.9800
C32 H32C 0.9800
C42 H42A 0.9800
C42 H42B 0.9800
C42 H42C 0.9800
C11 H11A 0.9800
C11 H11B 0.9800
C11 H11C 0.9800
C60 C61 1.518(8)
C60 C62 1.542(8)
C60 H60 1.0000
C51 H51A 0.9800
C51 H51B 0.9800
C51 H51C 0.9800
C61 H61A 0.9800
C61 H61B 0.9800
C61 H61C 0.9800
C62 H62A 0.9800
C62 H62B 0.9800
C62 H62C 0.9800
C20 C21 1.524(8)
C20 C22 1.543(8)
C20 H20 1.0000
C22 H22A 0.9800
C22 H22B 0.9800
C22 H22C 0.9800
C21 H21A 0.9800
C21 H21B 0.9800
C21 H21C 0.9800
C31 H31A 0.9800
C31 H31B 0.9800
C31 H31C 0.9800

loop_
_geom_torsion_atom_site_label_1
_geom_torsion_atom_site_label_2
_geom_torsion_atom_site_label_3
_geom_torsion_atom_site_label_4
_geom_torsion
P1 Pt1 P2 C40 -91.9(3)
Al1 Pt1 P2 C40 78.6(2)
P1 Pt1 P2 C60 26.1(3)
Al1 Pt1 P2 C60 -163.4(2)
P1 Pt1 P2 C50 142.3(3)
Al1 Pt1 P2 C50 -47.2(2)
P2 Pt1 P1 C20 -125.7(3)
Al1 Pt1 P1 C20 63.8(2)
P2 Pt1 P1 C30 -9.0(3)
Al1 Pt1 P1 C30 -179.48(19)
P2 Pt1 P1 C10 108.6(3)
Al1 Pt1 P1 C10 -61.9(2)
P1 Pt1 Al1 Br3 -118.30(7)
P2 Pt1 Al1 Br3 64.13(7)
P1 Pt1 Al1 Br2 119.89(7)
P2 Pt1 Al1 Br2 -57.69(7)
P1 Pt1 Al1 Br1 0.47(8)
P2 Pt1 Al1 Br1 -177.10(7)
C20 P1 C30 C31 -172.6(4)
C10 P1 C30 C31 -61.5(5)
Pt1 P1 C30 C31 63.5(4)
C20 P1 C30 C32 63.3(5)
C10 P1 C30 C32 174.4(4)
Pt1 P1 C30 C32 -60.6(4)
C40 P2 C50 C51 -38.8(5)
C60 P2 C50 C51 -152.1(4)
Pt1 P2 C50 C51 89.9(4)
C40 P2 C50 C52 87.5(5)
C60 P2 C50 C52 -25.8(5)
Pt1 P2 C50 C52 -143.9(4)
C20 P1 C10 C12 76.7(5)
C30 P1 C10 C12 -34.5(5)
Pt1 P1 C10 C12 -152.3(4)
C20 P1 C10 C11 -155.7(4)
C30 P1 C10 C11 93.2(5)
Pt1 P1 C10 C11 -24.6(5)
C60 P2 C40 C41 44.6(5)
C50 P2 C40 C41 -65.1(5)
Pt1 P2 C40 C41 161.6(4)
C60 P2 C40 C42 -85.5(5)
C50 P2 C40 C42 164.9(4)
Pt1 P2 C40 C42 31.6(5)
C40 P2 C60 C61 -179.6(4)
C50 P2 C60 C61 -67.7(5)
Pt1 P2 C60 C61 59.8(4)
C40 P2 C60 C62 56.0(5)
C50 P2 C60 C62 167.9(4)
Pt1 P2 C60 C62 -64.6(5)
C30 P1 C20 C21 -96.1(5)
C10 P1 C20 C21 152.5(4)
Pt1 P1 C20 C21 21.0(5)
C30 P1 C20 C22 32.0(5)
C10 P1 C20 C22 -79.4(5)
Pt1 P1 C20 C22 149.1(4)
